data_4328478
loop_
_publ_author_name
'John S. Maass'
'Zhichao Chen'
'Matthias Zeller'
'Floriana Tuna'
'Richard E. P. Winpenny'
'Rudy L. Luck'

_publ_contact_author_address
;
Department of Chemistry
Michigan Technological University
1400 Townsend Drive
Houghton, MI USA 49931
;
_publ_contact_author_email rluck@mtu.edu
_publ_contact_author_fax '(906)487 2061'
_publ_contact_author_name 'Luck, Rudy L.'
_publ_contact_author_phone '(906)487 2309'
_publ_section_title
;
 Syntheses, X-ray Structural Characterizations, and Thermal Stabilities of
 Two Nonclassical Trinuclear Vanadium(IV) Complexes,
 (V3(\m3-O)O2)(\m2-O2P(CH2C6H5)2)6(H2O) and
 (V3(\m3-O)O2)(\m2-O2P(CH2C6H5)2)6(py), and Polymeric Complexes of
 Stoichiometry (VO(O2PR2)2)\\infty, R2 = Ph2 and o-(CH2)2(C6H4)
;
_journal_name_full 'Inorganic Chemistry'
_journal_page_first 2766
_journal_page_last 2776
_journal_paper_doi 10.1021/ic201259u
_journal_volume 51
_journal_year 2012
_chemical_compound_source 'synthesis as described'
_chemical_formula_moiety '2(C84 H86 O16 P6 V3), 7.0(C H2 Cl2)'
_chemical_formula_sum 'C175 H186 Cl14 O32 P12 V6'
_chemical_formula_weight 3974.72
_chemical_name_systematic
;
 ?
;
_space_group_IT_number 14
_symmetry_cell_setting monoclinic
_symmetry_Int_Tables_number 14
_symmetry_space_group_name_Hall '-P 2ybc'
_symmetry_space_group_name_H-M 'P 1 21/c 1'
_atom_sites_solution_hydrogens geom
_atom_sites_solution_primary direct
_atom_sites_solution_secondary difmap
_audit_creation_date 2011-05-18T16:08:07-00:00
_audit_creation_method 'WinGX routine CIF_UPDATE'
_cell_angle_alpha 90
_cell_angle_beta 90.804(9)
_cell_angle_gamma 90
_cell_formula_units_Z 2
_cell_length_a 26.630(10)
_cell_length_b 20.903(8)
_cell_length_c 16.779(7)
_cell_measurement_reflns_used 5214
_cell_measurement_temperature 100(2)
_cell_measurement_theta_max 27.4198
_cell_measurement_theta_min 2.4254
_cell_measurement_wavelength 0.71073
_cell_volume 9339(6)
_computing_cell_refinement 'SAINT V7.66A integration software'
_computing_data_collection 'Bruker APEX2 software'
_computing_data_reduction 'SORTAV (Blessing, 1995)'
_computing_molecular_graphics 'Ortep-3 for Windows (Farrugia, 1997)'
_computing_publication_material 'WinGX publication routines (Farrugia, 1999)'
_computing_structure_refinement 'SHELXL-97 (Sheldrick, 2008)'
_diffrn_ambient_temperature 100(2)
_diffrn_detector 'APEX-II CCD'
_diffrn_measured_fraction_theta_full 0.988
_diffrn_measured_fraction_theta_max 0.973
_diffrn_measurement_device '\k-geometry diffractometer'
_diffrn_measurement_device_type 'Bruker APEX-II'
_diffrn_measurement_method '\f or \w oscillation scans'
_diffrn_orient_matrix_type 'x-axis to radiation source'
_diffrn_orient_matrix_UB_11 0.579162E-1
_diffrn_orient_matrix_UB_12 0.105985E-1
_diffrn_orient_matrix_UB_13 0.359792E-2
_diffrn_orient_matrix_UB_21 -0.55322E-2
_diffrn_orient_matrix_UB_22 0.182157E-2
_diffrn_orient_matrix_UB_23 0.373167E-1
_diffrn_orient_matrix_UB_31 0.129517E-1
_diffrn_orient_matrix_UB_32 -0.466152E-1
_diffrn_orient_matrix_UB_33 0.227624E-2
_diffrn_radiation_monochromator graphite
_diffrn_radiation_probe x-ray
_diffrn_radiation_type MoK\a
_diffrn_radiation_wavelength 0.71069
_diffrn_reflns_av_R_equivalents 0.064
_diffrn_reflns_av_unetI/netI 0.0883
_diffrn_reflns_limit_h_max 36
_diffrn_reflns_limit_h_min -32
_diffrn_reflns_limit_k_max 28
_diffrn_reflns_limit_k_min -28
_diffrn_reflns_limit_l_max 23
_diffrn_reflns_limit_l_min -21
_diffrn_reflns_number 66641
_diffrn_reflns_theta_full 28
_diffrn_reflns_theta_max 29.59
_diffrn_reflns_theta_min 0.76
_diffrn_source 'sealed x-ray tube'
_exptl_absorpt_coefficient_mu 0.659
_exptl_absorpt_correction_T_max 0.746
_exptl_absorpt_correction_T_min 0.607
_exptl_absorpt_correction_type multi-scan
_exptl_absorpt_process_details
;
SADABS-2008/1 - Bruker AXS area detector scaling and absorption correction
;
_exptl_crystal_colour blue
_exptl_crystal_density_diffrn 1.413
_exptl_crystal_description plate
_exptl_crystal_F_000 4096
_exptl_crystal_size_max 0.5
_exptl_crystal_size_mid 0.31
_exptl_crystal_size_min 0.13
_refine_diff_density_max 1.397
_refine_diff_density_min -1.555
_refine_diff_density_rms 0.101
_refine_ls_extinction_coef 0.00070(12)
_refine_ls_extinction_expression Fc^*^=kFc[1+0.001xFc^2^\l^3^/sin(2\q)]^-1/4^
_refine_ls_extinction_method SHELXL
_refine_ls_goodness_of_fit_ref 1.028
_refine_ls_hydrogen_treatment mixed
_refine_ls_matrix_type full
_refine_ls_number_parameters 1212
_refine_ls_number_reflns 25531
_refine_ls_number_restraints 46
_refine_ls_restrained_S_all 1.035
_refine_ls_R_factor_all 0.1268
_refine_ls_R_factor_gt 0.0712
_refine_ls_shift/su_max 0.017
_refine_ls_shift/su_mean 0
_refine_ls_structure_factor_coef Fsqd
_refine_ls_weighting_details 'calc w=1/[\s^2^(Fo^2^)+(0.0924P)^2^+15.7040P] where P=(Fo^2^+2Fc^2^)/3'
_refine_ls_weighting_scheme calc
_refine_ls_wR_factor_gt 0.1822
_refine_ls_wR_factor_ref 0.2125
_reflns_number_gt 15719
_reflns_number_total 25531
_reflns_threshold_expression >2\s(I)
_cod_data_source_file ic201259u_si_002_2.cif
_cod_data_source_block new
_cod_original_sg_symbol_H-M 'P 21/c'
_cod_database_code 4328478

loop_
_symmetry_equiv_pos_as_xyz
'x, y, z'
'-x, y+1/2, -z+1/2'
'-x, -y, -z'
'x, -y-1/2, z-1/2'

loop_
_atom_site_label
_atom_site_type_symbol
_atom_site_fract_x
_atom_site_fract_y
_atom_site_fract_z
_atom_site_U_iso_or_equiv
_atom_site_adp_type
_atom_site_occupancy
_atom_site_symmetry_multiplicity
_atom_site_calc_flag
_atom_site_refinement_flags
_atom_site_disorder_assembly
_atom_site_disorder_group
V11 V 0.69796(9) 0.52937(9) 0.3838(2) 0.0210(8) Uani 0.394(6) 1 d PD A 2
V2 V 0.79979(15) 0.55215(17) 0.22776(13) 0.0225(9) Uani 0.313(5) 1 d P B 3
O2 O 0.7504(10) 0.5107(15) 0.2525(17) 0.023(2) Uani 0.313(5) 1 d P B 3
V3 V 0.7237(3) 0.4405(5) 0.1964(6) 0.01983(19) Uani 0.077(2) 1 d P C 4
O3 O 0.739(4) 0.501(5) 0.249(5) 0.023(2) Uani 0.077(2) 1 d P C 4
V1 V 0.70971(6) 0.52317(5) 0.34516(15) 0.0178(4) Uani 0.606(6) 1 d P A 1
O1 O 0.7395(6) 0.5059(9) 0.2658(9) 0.023(2) Uani 0.606(6) 1 d P A 1
O111 O 0.66699(12) 0.54787(14) 0.45979(18) 0.0347(7) Uani 1 1 d D A 1
H1C H 0.6752(17) 0.582(2) 0.483(3) 0.042 Uiso 0.606(6) 1 d PD A 1
H1D H 0.6355(6) 0.549(3) 0.454(2) 0.042 Uiso 0.606(6) 1 d PD A 1
V21 V 0.82191(6) 0.57455(7) 0.21996(6) 0.0175(4) Uani 0.687(5) 1 d PD A 1
O21 O 0.86914(10) 0.61457(14) 0.19729(17) 0.0329(6) Uani 1 1 d D A 1
H2C H 0.8951(17) 0.596(2) 0.181(7) 0.04 Uiso 0.313(5) 1 d PD B 3
H2D H 0.879(3) 0.646(4) 0.225(5) 0.04 Uiso 0.313(5) 1 d PD B 3
V31 V 0.71903(2) 0.41290(4) 0.17030(4) 0.01983(19) Uani 0.923(2) 1 d PD A 1
O31 O 0.70438(11) 0.35526(13) 0.11444(16) 0.0299(6) Uani 1 1 d D A 1
H3C H 0.721(10) 0.350(11) 0.073(12) 0.036 Uiso 0.077(2) 1 d PD C 4
H3D H 0.674(2) 0.351(11) 0.102(19) 0.036 Uiso 0.077(2) 1 d PD C 4
O5 O 0.65725(10) 0.46718(12) 0.16965(15) 0.0250(5) Uani 1 1 d . A 1
O6 O 0.64027(10) 0.49843(13) 0.31368(15) 0.0261(6) Uani 1 1 d . A 1
O7 O 0.69317(9) 0.61159(12) 0.32084(15) 0.0228(5) Uani 1 1 d . A 1
O8 O 0.78225(9) 0.64010(12) 0.27641(15) 0.0225(5) Uani 1 1 d . A 1
O9 O 0.84229(9) 0.49127(12) 0.17197(14) 0.0220(5) Uani 1 1 d . A 1
O10 O 0.78887(9) 0.39336(13) 0.20550(16) 0.0258(6) Uani 1 1 d . A 1
O11 O 0.71797(10) 0.44003(12) 0.39806(15) 0.0252(6) Uani 1 1 d . A 1
O12 O 0.74551(9) 0.47136(12) 0.08619(14) 0.0238(5) Uani 1 1 d . A 1
O13 O 0.69699(9) 0.37529(12) 0.27315(14) 0.0234(5) Uani 1 1 d . A 1
O14 O 0.83972(9) 0.53481(12) 0.32362(14) 0.0236(5) Uani 1 1 d . A 1
O15 O 0.76603(9) 0.55560(12) 0.41665(14) 0.0218(5) Uani 1 1 d . A 1
O16 O 0.77387(9) 0.58403(12) 0.12810(15) 0.0229(5) Uani 1 1 d . A 1
P1 P 0.62005(4) 0.49040(5) 0.23034(6) 0.0243(2) Uani 1 1 d . A 1
P2 P 0.73029(3) 0.66310(4) 0.29744(5) 0.02042(19) Uani 1 1 d . A 1
P3 P 0.83969(4) 0.41955(5) 0.18097(6) 0.02145(19) Uani 1 1 d . A 1
P4 P 0.70659(4) 0.37542(4) 0.36147(5) 0.02129(19) Uani 1 1 d . A 1
P5 P 0.82209(3) 0.54559(4) 0.40725(5) 0.01941(19) Uani 1 1 d . A 1
P6 P 0.75708(4) 0.53913(5) 0.06198(6) 0.0224(2) Uani 1 1 d . A 1
C1 C 0.56761(16) 0.4355(2) 0.2355(3) 0.0355(10) Uani 1 1 d . A 1
H1A H 0.578 0.3981 0.2678 0.043 Uiso 1 1 calc R A 1
H1B H 0.5399 0.457 0.2637 0.043 Uiso 1 1 calc R A 1
C2 C 0.54802(15) 0.4121(2) 0.1570(2) 0.0313(9) Uani 1 1 d . A 1
C3 C 0.57166(18) 0.3637(3) 0.1178(3) 0.0499(13) Uani 1 1 d . A 1
H3 H 0.6015 0.346 0.1402 0.06 Uiso 1 1 calc R A 1
C4 C 0.5535(2) 0.3399(3) 0.0471(4) 0.0639(18) Uani 1 1 d . A 1
H4 H 0.57 0.3053 0.022 0.077 Uiso 1 1 calc R A 1
C5 C 0.5114(2) 0.3661(3) 0.0126(3) 0.0650(18) Uani 1 1 d . A 1
H5 H 0.499 0.3501 -0.0369 0.078 Uiso 1 1 calc R A 1
C6 C 0.4876(2) 0.4150(3) 0.0493(4) 0.0647(18) Uani 1 1 d . A 1
H6 H 0.4587 0.4336 0.0249 0.078 Uiso 1 1 calc R A 1
C7 C 0.50492(19) 0.4382(2) 0.1225(3) 0.0477(12) Uani 1 1 d . A 1
H7 H 0.4874 0.4716 0.1487 0.057 Uiso 1 1 calc R A 1
C8 C 0.59663(15) 0.5659(2) 0.1934(3) 0.0329(9) Uani 1 1 d . A 1
H8A H 0.6254 0.5956 0.1881 0.04 Uiso 1 1 calc R A 1
H8B H 0.5822 0.559 0.1393 0.04 Uiso 1 1 calc R A 1
C9 C 0.55748(16) 0.5978(2) 0.2437(3) 0.0393(10) Uani 1 1 d . A 1
C10 C 0.56924(18) 0.6223(3) 0.3179(4) 0.0533(14) Uani 1 1 d . A 1
H10 H 0.6028 0.6195 0.3377 0.064 Uiso 1 1 calc R A 1
C11 C 0.5333(2) 0.6508(3) 0.3634(4) 0.070(2) Uani 1 1 d . A 1
H11 H 0.5424 0.6676 0.4142 0.085 Uiso 1 1 calc R A 1
C12 C 0.4839(2) 0.6557(3) 0.3367(5) 0.081(2) Uani 1 1 d . A 1
H12 H 0.4589 0.6744 0.3692 0.097 Uiso 1 1 calc R A 1
C13 C 0.47192(19) 0.6328(3) 0.2621(4) 0.070(2) Uani 1 1 d . A 1
H13 H 0.4387 0.6371 0.2416 0.084 Uiso 1 1 calc R A 1
C14 C 0.50808(18) 0.6035(2) 0.2171(4) 0.0507(13) Uani 1 1 d . A 1
H14 H 0.499 0.5868 0.1663 0.061 Uiso 1 1 calc R A 1
C15 C 0.73764(14) 0.71959(19) 0.3778(2) 0.0271(8) Uani 1 1 d . A 1
H15A H 0.7631 0.7029 0.416 0.032 Uiso 1 1 calc R A 1
H15B H 0.7507 0.7602 0.356 0.032 Uiso 1 1 calc R A 1
C16 C 0.69014(14) 0.73352(19) 0.4224(2) 0.0265(8) Uani 1 1 d . A 1
C17 C 0.68061(17) 0.7026(2) 0.4928(3) 0.0397(10) Uani 1 1 d . A 1
H17 H 0.7041 0.6726 0.5137 0.048 Uiso 1 1 calc R A 1
C18 C 0.63651(19) 0.7151(3) 0.5337(3) 0.0484(12) Uani 1 1 d . A 1
H18 H 0.6301 0.6929 0.5818 0.058 Uiso 1 1 calc R A 1
C19 C 0.60241(18) 0.7588(3) 0.5059(3) 0.0471(12) Uani 1 1 d . A 1
H19 H 0.5727 0.7675 0.5347 0.057 Uiso 1 1 calc R A 1
C20 C 0.6118(2) 0.7898(3) 0.4357(3) 0.0510(13) Uani 1 1 d . A 1
H20 H 0.5884 0.8203 0.4155 0.061 Uiso 1 1 calc R A 1
C21 C 0.65476(18) 0.7771(2) 0.3946(3) 0.0376(10) Uani 1 1 d . A 1
H21 H 0.6605 0.7987 0.3458 0.045 Uiso 1 1 calc R A 1
C22 C 0.70199(15) 0.70385(18) 0.2140(2) 0.0255(8) Uani 1 1 d . A 1
H22A H 0.6978 0.6731 0.1695 0.031 Uiso 1 1 calc R A 1
H22B H 0.6681 0.7187 0.2292 0.031 Uiso 1 1 calc R A 1
C23 C 0.73162(15) 0.76023(18) 0.1854(2) 0.0257(8) Uani 1 1 d . A 1
C24 C 0.77698(16) 0.75092(19) 0.1472(2) 0.0300(8) Uani 1 1 d . A 1
H24 H 0.7891 0.7088 0.1384 0.036 Uiso 1 1 calc R A 1
C25 C 0.80464(18) 0.8033(2) 0.1220(3) 0.0358(10) Uani 1 1 d . A 1
H25 H 0.8356 0.7967 0.0958 0.043 Uiso 1 1 calc R A 1
C26 C 0.78746(18) 0.8647(2) 0.1347(3) 0.0362(10) Uani 1 1 d . A 1
H26 H 0.8068 0.9004 0.1182 0.043 Uiso 1 1 calc R A 1
C27 C 0.74217(19) 0.8739(2) 0.1715(3) 0.0382(10) Uani 1 1 d . A 1
H27 H 0.7299 0.916 0.1796 0.046 Uiso 1 1 calc R A 1
C28 C 0.71437(17) 0.82189(19) 0.1968(2) 0.0322(9) Uani 1 1 d . A 1
H28 H 0.6832 0.8287 0.2223 0.039 Uiso 1 1 calc R A 1
C29 C 0.88383(14) 0.3931(2) 0.2566(2) 0.0282(8) Uani 1 1 d . A 1
H29A H 0.8752 0.4139 0.3076 0.034 Uiso 1 1 calc R A 1
H29B H 0.8799 0.3464 0.2638 0.034 Uiso 1 1 calc R A 1
C30 C 0.93825(15) 0.4070(2) 0.2390(2) 0.0314(9) Uani 1 1 d . A 1
C31 C 0.95668(17) 0.4687(2) 0.2391(3) 0.0393(10) Uani 1 1 d . A 1
H31 H 0.935 0.5032 0.2516 0.047 Uiso 1 1 calc R A 1
C32 C 1.00639(18) 0.4810(3) 0.2213(3) 0.0506(13) Uani 1 1 d . A 1
H32 H 1.0184 0.5238 0.2209 0.061 Uiso 1 1 calc R A 1
C33 C 1.03845(19) 0.4314(3) 0.2040(4) 0.0568(15) Uani 1 1 d . A 1
H33 H 1.0724 0.4399 0.191 0.068 Uiso 1 1 calc R A 1
C34 C 1.02129(19) 0.3698(3) 0.2058(4) 0.0662(18) Uani 1 1 d . A 1
H34 H 1.0435 0.3354 0.1952 0.079 Uiso 1 1 calc R A 1
C35 C 0.97132(18) 0.3578(3) 0.2231(4) 0.0500(13) Uani 1 1 d . A 1
H35 H 0.9596 0.3148 0.224 0.06 Uiso 1 1 calc R A 1
C36 C 0.85742(16) 0.38671(18) 0.0870(2) 0.0286(8) Uani 1 1 d . A 1
H36A H 0.8304 0.396 0.0476 0.034 Uiso 1 1 calc R A 1
H36B H 0.888 0.4092 0.0691 0.034 Uiso 1 1 calc R A 1
C37 C 0.86756(17) 0.31600(19) 0.0857(2) 0.0326(9) Uani 1 1 d . A 1
C38 C 0.9146(2) 0.2938(2) 0.0652(3) 0.0524(14) Uani 1 1 d . A 1
H38 H 0.9401 0.3237 0.0524 0.063 Uiso 1 1 calc R A 1
C39 C 0.9252(3) 0.2293(3) 0.0628(5) 0.074(2) Uani 1 1 d . A 1
H39 H 0.9577 0.2149 0.0484 0.088 Uiso 1 1 calc R A 1
C40 C 0.8881(3) 0.1858(2) 0.0818(4) 0.0665(18) Uani 1 1 d . A 1
H40 H 0.8949 0.1412 0.0799 0.08 Uiso 1 1 calc R A 1
C41 C 0.8417(2) 0.2067(2) 0.1034(3) 0.0521(13) Uani 1 1 d . A 1
H41 H 0.8164 0.1767 0.1169 0.062 Uiso 1 1 calc R A 1
C42 C 0.83134(18) 0.2721(2) 0.1055(3) 0.0377(10) Uani 1 1 d . A 1
H42 H 0.799 0.2865 0.1209 0.045 Uiso 1 1 calc R A 1
C43 C 0.76009(14) 0.32645(17) 0.3888(2) 0.0264(8) Uani 1 1 d . A 1
H43A H 0.7895 0.3416 0.3588 0.032 Uiso 1 1 calc R A 1
H43B H 0.7676 0.3329 0.4462 0.032 Uiso 1 1 calc R A 1
C44 C 0.75365(14) 0.25633(18) 0.3738(2) 0.0245(8) Uani 1 1 d . A 1
C45 C 0.74875(16) 0.21354(19) 0.4355(2) 0.0312(9) Uani 1 1 d . A 1
H45 H 0.7511 0.2287 0.4888 0.037 Uiso 1 1 calc R A 1
C46 C 0.74054(17) 0.1491(2) 0.4220(3) 0.0366(10) Uani 1 1 d . A 1
H46 H 0.7362 0.1207 0.4656 0.044 Uiso 1 1 calc R A 1
C47 C 0.73869(17) 0.1269(2) 0.3460(3) 0.0399(10) Uani 1 1 d . A 1
H47 H 0.7333 0.0827 0.3362 0.048 Uiso 1 1 calc R A 1
C48 C 0.74460(19) 0.1682(2) 0.2834(3) 0.0413(11) Uani 1 1 d . A 1
H48 H 0.7435 0.1524 0.2303 0.05 Uiso 1 1 calc R A 1
C49 C 0.75220(17) 0.2326(2) 0.2971(2) 0.0342(9) Uani 1 1 d . A 1
H49 H 0.7565 0.2608 0.2533 0.041 Uiso 1 1 calc R A 1
C50 C 0.65095(15) 0.3418(2) 0.4057(2) 0.0302(8) Uani 1 1 d . A 1
H50A H 0.6213 0.3649 0.3842 0.036 Uiso 1 1 calc R A 1
H50B H 0.648 0.2966 0.3887 0.036 Uiso 1 1 calc R A 1
C51 C 0.64959(14) 0.34420(19) 0.4948(2) 0.0278(8) Uani 1 1 d . A 1
C52 C 0.64150(18) 0.4013(2) 0.5332(3) 0.0398(10) Uani 1 1 d . A 1
H52 H 0.6364 0.4392 0.5028 0.048 Uiso 1 1 calc R A 1
C53 C 0.6407(2) 0.4045(3) 0.6151(3) 0.0491(13) Uani 1 1 d . A 1
H53 H 0.6348 0.4442 0.6408 0.059 Uiso 1 1 calc R A 1
C54 C 0.64837(18) 0.3508(3) 0.6595(3) 0.0478(12) Uani 1 1 d . A 1
H54 H 0.6479 0.3532 0.716 0.057 Uiso 1 1 calc R A 1
C55 C 0.65671(19) 0.2937(3) 0.6231(3) 0.0478(12) Uani 1 1 d . A 1
H55 H 0.6624 0.2563 0.6543 0.057 Uiso 1 1 calc R A 1
C56 C 0.65698(17) 0.2900(2) 0.5409(3) 0.0373(10) Uani 1 1 d . A 1
H56 H 0.6623 0.2499 0.5157 0.045 Uiso 1 1 calc R A 1
C57 C 0.85323(14) 0.61535(18) 0.4466(2) 0.0257(8) Uani 1 1 d . A 1
H57A H 0.8491 0.6506 0.4076 0.031 Uiso 1 1 calc R A 1
H57B H 0.8361 0.6284 0.496 0.031 Uiso 1 1 calc R A 1
C58 C 0.90837(15) 0.60742(19) 0.4651(2) 0.0286(8) Uani 1 1 d . A 1
C59 C 0.94204(16) 0.5940(2) 0.4060(3) 0.0399(10) Uani 1 1 d . A 1
H59 H 0.9304 0.5909 0.3524 0.048 Uiso 1 1 calc R A 1
C60 C 0.99292(18) 0.5849(3) 0.4231(3) 0.0520(13) Uani 1 1 d . A 1
H60 H 1.0157 0.5761 0.3814 0.062 Uiso 1 1 calc R A 1
C61 C 1.00975(18) 0.5887(2) 0.5001(3) 0.0471(12) Uani 1 1 d . A 1
H61 H 1.0443 0.5817 0.5123 0.056 Uiso 1 1 calc R A 1
C62 C 0.97706(18) 0.6025(2) 0.5598(3) 0.0451(12) Uani 1 1 d . A 1
H62 H 0.989 0.606 0.6133 0.054 Uiso 1 1 calc R A 1
C63 C 0.92681(17) 0.6115(2) 0.5424(3) 0.0376(10) Uani 1 1 d . A 1
H63 H 0.9044 0.6206 0.5845 0.045 Uiso 1 1 calc R A 1
C64 C 0.84200(15) 0.47597(17) 0.4612(2) 0.0243(7) Uani 1 1 d . A 1
H64A H 0.8263 0.438 0.4357 0.029 Uiso 1 1 calc R A 1
H64B H 0.8788 0.4716 0.4556 0.029 Uiso 1 1 calc R A 1
C65 C 0.83015(15) 0.47468(17) 0.5484(2) 0.0243(8) Uani 1 1 d . A 1
C66 C 0.78104(16) 0.46422(17) 0.5736(2) 0.0278(8) Uani 1 1 d . A 1
H66 H 0.7547 0.4587 0.5354 0.033 Uiso 1 1 calc R A 1
C67 C 0.77073(17) 0.46197(18) 0.6534(2) 0.0314(9) Uani 1 1 d . A 1
H67 H 0.7372 0.4556 0.6704 0.038 Uiso 1 1 calc R A 1
C68 C 0.80909(19) 0.4690(2) 0.7092(3) 0.0386(10) Uani 1 1 d . A 1
H68 H 0.802 0.4666 0.7644 0.046 Uiso 1 1 calc R A 1
C69 C 0.85760(19) 0.4795(2) 0.6846(3) 0.0403(11) Uani 1 1 d . A 1
H69 H 0.8839 0.4847 0.7229 0.048 Uiso 1 1 calc R A 1
C70 C 0.86806(16) 0.48240(19) 0.6037(2) 0.0309(9) Uani 1 1 d . A 1
H70 H 0.9015 0.4897 0.5868 0.037 Uiso 1 1 calc R A 1
C71 C 0.80499(15) 0.53386(19) -0.0130(2) 0.0287(8) Uani 1 1 d . A 1
H71A H 0.8344 0.5118 0.011 0.034 Uiso 1 1 calc R A 1
H71B H 0.792 0.5064 -0.0566 0.034 Uiso 1 1 calc R A 1
C72 C 0.82297(15) 0.59574(19) -0.0492(2) 0.0275(8) Uani 1 1 d . A 1
C73 C 0.84746(18) 0.6423(2) -0.0053(3) 0.0390(10) Uani 1 1 d . A 1
H73 H 0.8511 0.637 0.0507 0.047 Uiso 1 1 calc R A 1
C74 C 0.86678(19) 0.6961(2) -0.0404(3) 0.0430(11) Uani 1 1 d . A 1
H74 H 0.8842 0.7268 -0.0089 0.052 Uiso 1 1 calc R A 1
C75 C 0.86101(17) 0.7056(2) -0.1209(3) 0.0386(10) Uani 1 1 d . A 1
H75 H 0.874 0.743 -0.1453 0.046 Uiso 1 1 calc R A 1
C76 C 0.83656(17) 0.6609(2) -0.1652(3) 0.0388(10) Uani 1 1 d . A 1
H76 H 0.8325 0.6671 -0.221 0.047 Uiso 1 1 calc R A 1
C77 C 0.81734(16) 0.6063(2) -0.1302(2) 0.0327(9) Uani 1 1 d . A 1
H77 H 0.8001 0.5757 -0.1622 0.039 Uiso 1 1 calc R A 1
C78 C 0.70220(15) 0.57674(19) 0.0183(2) 0.0282(8) Uani 1 1 d . A 1
H78A H 0.6776 0.584 0.0611 0.034 Uiso 1 1 calc R A 1
H78B H 0.7122 0.6192 -0.0022 0.034 Uiso 1 1 calc R A 1
C79 C 0.67622(14) 0.54086(19) -0.0481(2) 0.0266(8) Uani 1 1 d . A 1
C80 C 0.68277(16) 0.5594(2) -0.1264(2) 0.0313(9) Uani 1 1 d . A 1
H80 H 0.7053 0.5933 -0.1381 0.038 Uiso 1 1 calc R A 1
C81 C 0.65702(16) 0.5294(2) -0.1876(2) 0.0339(9) Uani 1 1 d . A 1
H81 H 0.6615 0.543 -0.241 0.041 Uiso 1 1 calc R A 1
C82 C 0.62469(17) 0.4796(2) -0.1714(3) 0.0361(10) Uani 1 1 d . A 1
H82 H 0.6064 0.4595 -0.2135 0.043 Uiso 1 1 calc R A 1
C83 C 0.61908(17) 0.4594(2) -0.0944(3) 0.0378(10) Uani 1 1 d . A 1
H83 H 0.5976 0.4243 -0.0831 0.045 Uiso 1 1 calc R A 1
C84 C 0.64459(16) 0.4898(2) -0.0330(2) 0.0330(9) Uani 1 1 d . A 1
H84 H 0.6404 0.4756 0.0203 0.04 Uiso 1 1 calc R A 1
C100 C 0.5235(4) 0.7872(9) 0.2284(10) 0.095(3) Uani 0.742(5) 1 d P D 1
H10C H 0.5405 0.7451 0.2306 0.114 Uiso 0.742(5) 1 calc PR D 1
H10D H 0.5026 0.7912 0.2766 0.114 Uiso 0.742(5) 1 calc PR D 1
Cl11 Cl 0.56873(9) 0.84783(15) 0.22913(14) 0.0822(10) Uani 0.742(5) 1 d P D 1
Cl12 Cl 0.48456(13) 0.78995(18) 0.1439(3) 0.1058(13) Uani 0.742(5) 1 d PU D 1
C10A C 0.5085(7) 0.791(3) 0.244(3) 0.095(3) Uani 0.258(5) 1 d PD D 2
H10E H 0.5085 0.8376 0.2509 0.114 Uiso 0.258(5) 1 calc PR D 2
H10F H 0.5034 0.7711 0.297 0.114 Uiso 0.258(5) 1 calc PR D 2
Cl13 Cl 0.5662(3) 0.7674(5) 0.2094(5) 0.099(4) Uani 0.258(5) 1 d PD D 2
Cl14 Cl 0.4585(5) 0.7693(7) 0.1817(16) 0.220(10) Uani 0.258(5) 1 d PDU D 2
Cl21 Cl 0.89018(7) 0.40814(8) 0.87909(9) 0.0720(5) Uani 1 1 d D . .
Cl22 Cl 0.89199(13) 0.26575(15) 0.8661(2) 0.0570(13) Uani 0.435(6) 1 d PD E 1
C200 C 0.8752(5) 0.3367(5) 0.8342(9) 0.094(3) Uani 0.435(6) 1 d PD E 1
H20C H 0.8381 0.3357 0.83 0.112 Uiso 0.435(6) 1 calc PR E 1
H20D H 0.8876 0.3398 0.779 0.112 Uiso 0.435(6) 1 calc PR E 1
C201 C 0.8692(3) 0.3389(5) 0.8398(7) 0.094(3) Uani 0.565(6) 1 d PD E 2
H20E H 0.8575 0.3103 0.8828 0.112 Uiso 0.565(6) 1 calc PRD E 2
H20F H 0.8405 0.3473 0.8032 0.112 Uiso 0.565(6) 1 calc PRD E 2
Cl23 Cl 0.9135(4) 0.3049(4) 0.7922(6) 0.300(7) Uani 0.565(6) 1 d PD E 2
C300 C 0.9777(5) 0.6710(6) 0.1486(11) 0.063(5) Uani 0.398(3) 1 d P F 1
H30C H 1.0039 0.6503 0.1163 0.075 Uiso 0.398(3) 1 calc PR F 1
H30D H 0.9469 0.6446 0.1448 0.075 Uiso 0.398(3) 1 calc PR F 1
Cl31 Cl 0.96545(16) 0.74648(19) 0.1120(3) 0.0722(14) Uani 0.398(3) 1 d P F 1
Cl32 Cl 0.99825(15) 0.67563(18) 0.2495(2) 0.0609(11) Uani 0.398(3) 1 d P F 1
C30A C 0.9742(13) 0.6996(19) 0.1746(17) 0.063(5) Uani 0.102(3) 1 d PD F 2
H30E H 0.9658 0.6561 0.1936 0.075 Uiso 0.102(3) 1 calc PR F 2
H30F H 1.0031 0.7158 0.2065 0.075 Uiso 0.102(3) 1 calc PR F 2
Cl33 Cl 0.9230(8) 0.7502(9) 0.1850(12) 0.093(5) Uani 0.102(3) 1 d PD F 2
Cl34 Cl 0.9893(8) 0.6976(9) 0.0729(12) 0.093(5) Uani 0.102(3) 1 d PD F 2
C400 C 0.9933(4) 0.4647(6) 0.0028(8) 0.067(3) Uani 0.5 1 d P . 1
H40C H 0.9922 0.4387 0.0521 0.08 Uiso 0.5 1 calc PR . 1
H40D H 0.9781 0.4381 -0.0399 0.08 Uiso 0.5 1 calc PR . 1
Cl41 Cl 0.95114(12) 0.52894(19) 0.0175(2) 0.1638(13) Uani 1 1 d . . 1
C500 C 0.5339(8) 0.9761(10) 0.0936(15) 0.089(7) Uani 0.303(4) 1 d PD G 2
H50C H 0.5192 1.0116 0.1245 0.106 Uiso 0.303(4) 1 calc PR G 2
H50D H 0.5536 0.9958 0.0504 0.106 Uiso 0.303(4) 1 calc PR G 2
Cl51 Cl 0.4883(7) 0.9382(9) 0.0521(9) 0.242(6) Uani 0.303(4) 1 d PD G 2
Cl52 Cl 0.5758(7) 0.9370(9) 0.1558(9) 0.242(6) Uani 0.303(4) 1 d PD G 2
C510 C 0.5136(12) 0.9890(18) 0.003(2) 0.089(7) Uani 0.197(4) 1 d PD . 1
H51C H 0.5054 0.9428 0.0049 0.106 Uiso 0.197(4) 1 calc PR G 1
H51D H 0.5301 1.0007 0.0544 0.106 Uiso 0.197(4) 1 calc PR G 1
Cl53 Cl 0.4574(9) 1.0000(14) 0.0532(14) 0.242(6) Uani 0.197(4) 1 d PD . 1
Cl54 Cl 0.5553(10) 0.9493(13) 0.0680(16) 0.242(6) Uani 0.197(4) 1 d PD . 1

loop_
_atom_site_aniso_label
_atom_site_aniso_U_11
_atom_site_aniso_U_22
_atom_site_aniso_U_33
_atom_site_aniso_U_23
_atom_site_aniso_U_13
_atom_site_aniso_U_12
V11 0.0222(10) 0.0202(8) 0.0205(17) 0.0017(8) -0.0032(10) -0.0030(6)
V2 0.0233(18) 0.0240(14) 0.0200(10) -0.0033(9) -0.0015(9) 0.0035(14)
O2 0.027(5) 0.021(3) 0.020(6) 0.005(3) -0.005(4) -0.005(3)
V3 0.0197(3) 0.0207(4) 0.0190(3) -0.0017(3) -0.0009(2) -0.0018(3)
O3 0.027(5) 0.021(3) 0.020(6) 0.005(3) -0.005(4) -0.005(3)
V1 0.0200(6) 0.0183(5) 0.0150(10) 0.0007(4) 0.0002(5) -0.0005(4)
O1 0.027(5) 0.021(3) 0.020(6) 0.005(3) -0.005(4) -0.005(3)
O111 0.0425(17) 0.0278(15) 0.0342(16) -0.0028(12) 0.0119(13) -0.0008(13)
V21 0.0164(7) 0.0179(6) 0.0181(4) -0.0008(4) -0.0006(4) -0.0016(5)
O21 0.0267(15) 0.0353(16) 0.0368(16) 0.0010(13) 0.0020(12) -0.0049(12)
V31 0.0197(3) 0.0207(4) 0.0190(3) -0.0017(3) -0.0009(2) -0.0018(3)
O31 0.0336(15) 0.0285(14) 0.0275(14) -0.0056(11) 0.0003(12) -0.0060(12)
O5 0.0255(14) 0.0276(14) 0.0218(12) 0.0011(10) -0.0011(10) 0.0012(11)
O6 0.0239(14) 0.0273(14) 0.0271(13) -0.0055(11) 0.0017(10) -0.0044(11)
O7 0.0199(13) 0.0227(13) 0.0259(13) 0.0024(10) -0.0006(10) 0.0019(10)
O8 0.0193(12) 0.0229(13) 0.0253(13) 0.0027(10) 0.0022(10) -0.0002(10)
O9 0.0217(13) 0.0222(12) 0.0222(12) -0.0018(10) 0.0016(10) -0.0003(10)
O10 0.0205(13) 0.0283(14) 0.0285(13) 0.0040(11) -0.0001(10) -0.0012(10)
O11 0.0356(15) 0.0177(12) 0.0222(13) 0.0013(10) -0.0023(11) 0.0011(11)
O12 0.0230(13) 0.0279(13) 0.0204(12) 0.0019(10) -0.0008(10) -0.0016(10)
O13 0.0254(13) 0.0231(13) 0.0218(12) 0.0001(10) 0.0005(10) -0.0027(10)
O14 0.0229(13) 0.0273(13) 0.0204(12) -0.0018(10) -0.0015(10) 0.0036(10)
O15 0.0238(13) 0.0225(13) 0.0193(12) -0.0009(10) 0.0000(10) -0.0004(10)
O16 0.0225(13) 0.0237(13) 0.0225(12) 0.0020(10) -0.0028(10) -0.0010(10)
P1 0.0210(5) 0.0255(5) 0.0262(5) 0.0008(4) 0.0005(4) -0.0027(4)
P2 0.0195(4) 0.0199(4) 0.0218(4) 0.0007(3) -0.0006(3) 0.0000(3)
P3 0.0202(5) 0.0228(5) 0.0213(4) -0.0002(4) -0.0002(3) 0.0000(4)
P4 0.0254(5) 0.0178(4) 0.0207(4) -0.0002(3) -0.0009(4) -0.0009(4)
P5 0.0220(5) 0.0183(4) 0.0179(4) -0.0008(3) -0.0019(3) 0.0008(3)
P6 0.0216(5) 0.0249(5) 0.0206(4) 0.0025(4) -0.0009(3) -0.0004(4)
C1 0.033(2) 0.042(2) 0.031(2) 0.0019(18) -0.0019(17) -0.0144(19)
C2 0.026(2) 0.036(2) 0.032(2) 0.0016(17) -0.0011(16) -0.0120(17)
C3 0.030(2) 0.057(3) 0.062(3) -0.017(3) -0.007(2) -0.004(2)
C4 0.045(3) 0.086(4) 0.061(4) -0.032(3) 0.011(3) -0.031(3)
C5 0.069(4) 0.084(5) 0.041(3) -0.002(3) -0.009(3) -0.047(4)
C6 0.062(4) 0.060(4) 0.071(4) 0.018(3) -0.043(3) -0.025(3)
C7 0.040(3) 0.037(3) 0.066(3) 0.000(2) -0.015(2) -0.008(2)
C8 0.026(2) 0.029(2) 0.044(2) 0.0034(18) 0.0017(18) 0.0014(16)
C9 0.021(2) 0.035(2) 0.062(3) -0.007(2) 0.0015(19) 0.0020(17)
C10 0.022(2) 0.061(3) 0.077(4) -0.030(3) 0.000(2) -0.001(2)
C11 0.035(3) 0.081(4) 0.095(5) -0.051(4) 0.005(3) -0.002(3)
C12 0.027(3) 0.089(5) 0.127(6) -0.069(5) 0.004(3) 0.001(3)
C13 0.023(2) 0.070(4) 0.116(5) -0.044(4) -0.003(3) 0.003(2)
C14 0.031(2) 0.048(3) 0.073(4) -0.022(3) -0.007(2) 0.004(2)
C15 0.0237(19) 0.030(2) 0.0277(19) -0.0060(16) 0.0002(15) -0.0020(15)
C16 0.0232(19) 0.0278(19) 0.0284(19) -0.0055(15) -0.0001(15) -0.0023(15)
C17 0.037(2) 0.054(3) 0.029(2) 0.002(2) 0.0020(18) 0.008(2)
C18 0.048(3) 0.067(3) 0.030(2) 0.005(2) 0.010(2) 0.004(3)
C19 0.031(2) 0.073(4) 0.038(2) -0.015(2) 0.0061(19) 0.006(2)
C20 0.045(3) 0.059(3) 0.050(3) -0.006(2) 0.004(2) 0.026(2)
C21 0.046(3) 0.031(2) 0.036(2) 0.0033(18) 0.0074(19) 0.0122(19)
C22 0.027(2) 0.0213(18) 0.0278(18) 0.0021(15) -0.0032(15) 0.0006(14)
C23 0.030(2) 0.0251(19) 0.0219(17) 0.0023(14) -0.0022(15) -0.0019(15)
C24 0.038(2) 0.0222(19) 0.030(2) 0.0053(15) 0.0039(17) 0.0040(16)
C25 0.044(3) 0.031(2) 0.033(2) 0.0058(17) 0.0139(19) 0.0037(18)
C26 0.048(3) 0.024(2) 0.038(2) 0.0041(17) 0.012(2) -0.0030(18)
C27 0.058(3) 0.0194(19) 0.037(2) 0.0025(17) 0.010(2) 0.0040(19)
C28 0.038(2) 0.028(2) 0.031(2) 0.0028(16) 0.0082(17) 0.0065(17)
C29 0.0214(19) 0.032(2) 0.031(2) 0.0030(16) -0.0017(15) 0.0043(15)
C30 0.024(2) 0.037(2) 0.033(2) -0.0053(17) -0.0059(16) 0.0043(16)
C31 0.029(2) 0.037(2) 0.052(3) -0.007(2) -0.0047(19) 0.0002(18)
C32 0.032(3) 0.055(3) 0.065(3) -0.005(3) -0.007(2) -0.008(2)
C33 0.027(2) 0.074(4) 0.070(4) -0.016(3) 0.004(2) -0.008(2)
C34 0.025(3) 0.070(4) 0.103(5) -0.029(4) 0.007(3) 0.012(3)
C35 0.031(2) 0.041(3) 0.078(4) -0.012(3) -0.001(2) 0.004(2)
C36 0.038(2) 0.0210(18) 0.0271(19) -0.0024(15) 0.0056(16) -0.0011(16)
C37 0.042(2) 0.024(2) 0.032(2) -0.0066(16) 0.0067(18) -0.0035(17)
C38 0.055(3) 0.026(2) 0.077(4) -0.008(2) 0.027(3) -0.004(2)
C39 0.068(4) 0.037(3) 0.117(6) -0.010(3) 0.038(4) 0.007(3)
C40 0.086(5) 0.021(2) 0.094(5) -0.007(3) 0.026(4) 0.000(3)
C41 0.063(3) 0.028(2) 0.066(3) -0.006(2) 0.016(3) -0.014(2)
C42 0.045(3) 0.030(2) 0.039(2) -0.0057(18) 0.006(2) -0.0088(19)
C43 0.0252(19) 0.0209(18) 0.033(2) 0.0011(15) -0.0045(15) -0.0026(14)
C44 0.0212(18) 0.0231(18) 0.0292(19) -0.0013(15) -0.0041(14) 0.0015(14)
C45 0.041(2) 0.026(2) 0.0269(19) -0.0002(16) -0.0018(17) 0.0027(17)
C46 0.044(3) 0.026(2) 0.041(2) 0.0080(18) 0.010(2) 0.0032(18)
C47 0.041(3) 0.022(2) 0.057(3) -0.0054(19) 0.002(2) -0.0028(18)
C48 0.056(3) 0.032(2) 0.035(2) -0.0124(19) -0.009(2) 0.002(2)
C49 0.049(3) 0.025(2) 0.029(2) -0.0013(16) -0.0048(18) 0.0031(18)
C50 0.030(2) 0.033(2) 0.0276(19) -0.0007(16) 0.0001(16) -0.0006(17)
C51 0.0237(19) 0.033(2) 0.0266(19) 0.0021(16) 0.0043(15) -0.0032(16)
C52 0.053(3) 0.030(2) 0.037(2) 0.0013(18) 0.014(2) -0.004(2)
C53 0.053(3) 0.054(3) 0.040(3) -0.011(2) 0.017(2) -0.014(2)
C54 0.038(3) 0.073(4) 0.033(2) -0.004(2) 0.007(2) 0.001(2)
C55 0.041(3) 0.064(3) 0.039(3) 0.021(2) 0.006(2) 0.010(2)
C56 0.042(3) 0.035(2) 0.035(2) 0.0024(18) 0.0075(19) 0.0064(19)
C57 0.027(2) 0.0228(18) 0.0269(18) -0.0020(15) -0.0037(15) -0.0017(15)
C58 0.026(2) 0.0233(18) 0.036(2) -0.0004(16) -0.0017(16) -0.0033(15)
C59 0.029(2) 0.053(3) 0.037(2) -0.009(2) 0.0015(18) -0.008(2)
C60 0.030(2) 0.065(4) 0.061(3) -0.016(3) 0.006(2) -0.006(2)
C61 0.025(2) 0.049(3) 0.067(3) 0.001(2) -0.008(2) -0.003(2)
C62 0.039(3) 0.048(3) 0.048(3) 0.011(2) -0.016(2) -0.005(2)
C63 0.035(2) 0.042(3) 0.035(2) 0.0030(19) -0.0057(18) -0.0017(19)
C64 0.030(2) 0.0193(17) 0.0235(17) -0.0001(14) -0.0025(15) 0.0043(14)
C65 0.035(2) 0.0144(16) 0.0239(17) 0.0005(13) -0.0006(15) 0.0045(14)
C66 0.034(2) 0.0185(18) 0.031(2) 0.0045(15) -0.0046(16) 0.0022(15)
C67 0.038(2) 0.0223(19) 0.034(2) 0.0071(16) 0.0031(17) -0.0006(16)
C68 0.061(3) 0.030(2) 0.025(2) 0.0016(17) 0.0002(19) 0.000(2)
C69 0.053(3) 0.039(2) 0.028(2) 0.0012(18) -0.014(2) -0.003(2)
C70 0.033(2) 0.029(2) 0.030(2) 0.0025(16) -0.0069(17) 0.0008(16)
C71 0.031(2) 0.028(2) 0.0269(19) 0.0012(15) 0.0039(16) 0.0002(16)
C72 0.027(2) 0.030(2) 0.0261(19) 0.0001(15) 0.0094(15) -0.0001(15)
C73 0.050(3) 0.041(2) 0.026(2) -0.0043(18) 0.0081(19) -0.012(2)
C74 0.051(3) 0.034(2) 0.044(3) -0.009(2) 0.014(2) -0.011(2)
C75 0.040(3) 0.031(2) 0.044(3) 0.0047(19) 0.015(2) 0.0053(19)
C76 0.042(3) 0.041(2) 0.034(2) 0.0116(19) 0.0083(19) 0.006(2)
C77 0.033(2) 0.034(2) 0.031(2) 0.0000(17) 0.0014(17) 0.0007(17)
C78 0.027(2) 0.032(2) 0.0254(18) 0.0008(16) -0.0058(15) 0.0057(16)
C79 0.0240(19) 0.032(2) 0.0236(18) -0.0006(15) -0.0036(14) 0.0054(15)
C80 0.034(2) 0.034(2) 0.0254(19) 0.0039(16) -0.0039(16) 0.0009(17)
C81 0.038(2) 0.043(2) 0.0212(18) 0.0010(17) 0.0005(16) 0.0023(19)
C82 0.034(2) 0.043(3) 0.031(2) -0.0077(19) -0.0038(17) -0.0019(19)
C83 0.034(2) 0.044(3) 0.036(2) 0.0017(19) -0.0029(18) -0.0085(19)
C84 0.030(2) 0.042(2) 0.027(2) 0.0033(17) -0.0009(16) -0.0033(18)
C100 0.056(7) 0.095(7) 0.134(10) -0.041(7) 0.004(7) 0.030(8)
Cl11 0.0553(13) 0.124(2) 0.0678(14) -0.0086(14) 0.0101(10) -0.0003(13)
Cl12 0.065(2) 0.096(2) 0.156(3) -0.037(2) -0.0250(19) 0.0262(16)
C10A 0.056(7) 0.095(7) 0.134(10) -0.041(7) 0.004(7) 0.030(8)
Cl13 0.071(5) 0.138(8) 0.088(5) 0.045(5) 0.014(4) 0.031(5)
Cl14 0.104(10) 0.117(10) 0.44(3) 0.069(14) -0.111(14) 0.018(8)
Cl21 0.0939(12) 0.0739(10) 0.0481(8) 0.0003(7) 0.0017(8) -0.0211(9)
Cl22 0.057(2) 0.0483(19) 0.065(2) -0.0102(15) -0.0055(15) 0.0014(14)
C200 0.052(5) 0.072(5) 0.157(8) -0.030(5) 0.008(5) 0.001(4)
C201 0.052(5) 0.072(5) 0.157(8) -0.030(5) 0.008(5) 0.001(4)
Cl23 0.372(14) 0.195(8) 0.340(13) -0.129(9) 0.221(11) -0.001(8)
C300 0.027(6) 0.014(5) 0.147(15) 0.005(7) -0.006(7) -0.010(5)
Cl31 0.078(3) 0.056(2) 0.082(3) 0.0090(19) -0.041(2) -0.0077(19)
Cl32 0.074(3) 0.062(2) 0.0463(19) 0.0160(16) 0.0015(16) -0.0164(18)
C30A 0.027(6) 0.014(5) 0.147(15) 0.005(7) -0.006(7) -0.010(5)
Cl33 0.123(12) 0.060(8) 0.096(10) -0.002(7) 0.002(8) 0.003(7)
Cl34 0.123(12) 0.060(8) 0.096(10) -0.002(7) 0.002(8) 0.003(7)
C400 0.035(6) 0.087(9) 0.078(8) 0.014(7) -0.008(5) 0.000(6)
Cl41 0.109(2) 0.193(3) 0.189(3) 0.011(3) -0.012(2) 0.024(2)
C500 0.103(18) 0.061(12) 0.103(16) 0.025(11) 0.053(14) 0.026(11)
Cl51 0.318(15) 0.241(11) 0.170(7) -0.034(9) 0.044(9) -0.083(11)
Cl52 0.318(15) 0.241(11) 0.170(7) -0.034(9) 0.044(9) -0.083(11)
C510 0.103(18) 0.061(12) 0.103(16) 0.025(11) 0.053(14) 0.026(11)
Cl53 0.318(15) 0.241(11) 0.170(7) -0.034(9) 0.044(9) -0.083(11)
Cl54 0.318(15) 0.241(11) 0.170(7) -0.034(9) 0.044(9) -0.083(11)

loop_
_atom_type_symbol
_atom_type_description
_atom_type_scat_dispersion_real
_atom_type_scat_dispersion_imag
_atom_type_scat_source
C C 0.0033 0.0016 'International Tables Vol C Tables 4.2.6.8 and 6.1.1.4'
H H 0 0 'International Tables Vol C Tables 4.2.6.8 and 6.1.1.4'
O O 0.0106 0.006 'International Tables Vol C Tables 4.2.6.8 and 6.1.1.4'
P P 0.1023 0.0942 'International Tables Vol C Tables 4.2.6.8 and 6.1.1.4'
V V 0.3005 0.5294 'International Tables Vol C Tables 4.2.6.8 and 6.1.1.4'
Cl Cl 0.1484 0.1585 'International Tables Vol C Tables 4.2.6.8 and 6.1.1.4'

loop_
_geom_angle_atom_site_label_1
_geom_angle_atom_site_label_2
_geom_angle_atom_site_label_3
_geom_angle
_geom_angle_site_symmetry_1
_geom_angle_site_symmetry_3
H1C V11 H1D 37.5(6) . .
O1 V1 O7 98.8(7) . .
O1 V1 O11 97.1(7) . .
O7 V1 O11 164.05(19) . .
O1 V1 O6 101.0(6) . .
O7 V1 O6 89.10(12) . .
O11 V1 O6 89.30(12) . .
O1 V1 O15 101.4(6) . .
O7 V1 O15 88.27(11) . .
O11 V1 O15 87.19(12) . .
O6 V1 O15 157.65(18) . .
O1 V1 O111 179.8(9) . .
O7 V1 O111 81.33(13) . .
O11 V1 O111 82.79(14) . .
O6 V1 O111 79.14(13) . .
O15 V1 O111 78.52(13) . .
V1 O111 H1C 117(2) . .
V1 O111 H1D 115(2) . .
H1C O111 H1D 106(3) . .
O21 V21 O14 104.77(15) . .
O21 V21 O8 100.53(15) . .
O14 V21 O8 89.59(11) . .
O21 V21 O9 98.29(15) . .
O14 V21 O9 85.72(11) . .
O8 V21 O9 161.17(15) . .
O21 V21 O16 105.54(15) . .
O14 V21 O16 149.55(15) . .
O8 V21 O16 87.73(11) . .
O9 V21 O16 87.14(11) . .
O21 V21 H2C 20.0(10) . .
O14 V21 H2C 99(3) . .
O8 V21 H2C 120.0(12) . .
O9 V21 H2C 78.8(11) . .
O16 V21 H2C 109(3) . .
V21 O21 H2C 120(3) . .
V21 O21 H2D 122(3) . .
H2C O21 H2D 107(3) . .
O31 V31 O10 104.09(14) . .
O31 V31 O13 98.07(13) . .
O10 V31 O13 86.98(11) . .
O31 V31 O5 103.55(13) . .
O10 V31 O5 152.36(12) . .
O13 V31 O5 88.63(11) . .
O31 V31 O12 97.73(13) . .
O10 V31 O12 89.86(11) . .
O13 V31 O12 164.19(11) . .
O5 V31 O12 87.00(11) . .
O31 V31 H3C 20.7(11) . .
O10 V31 H3C 94(9) . .
O13 V31 H3C 116(6) . .
O5 V31 H3C 112(10) . .
O12 V31 H3C 80(5) . .
O31 V31 H3D 20.9(11) . .
O10 V31 H3D 124(3) . .
O13 V31 H3D 93(10) . .
O5 V31 H3D 83(3) . .
O12 V31 H3D 101(10) . .
H3C V31 H3D 37.5(7) . .
V31 O31 H3C 118(3) . .
V31 O31 H3D 117(3) . .
H3C O31 H3D 107(4) . .
P1 O5 V31 136.58(16) . .
P1 O6 V1 126.72(17) . .
P2 O7 V1 125.67(16) . .
P2 O8 V21 145.93(17) . .
P3 O9 V21 144.40(17) . .
P3 O10 V31 132.70(16) . .
P4 O11 V1 125.92(17) . .
P6 O12 V31 147.05(17) . .
P4 O13 V31 143.78(16) . .
P5 O14 V21 133.11(16) . .
P5 O15 V1 127.88(16) . .
P6 O16 V21 133.00(16) . .
O6 P1 O5 115.72(15) . .
O6 P1 C8 109.90(19) . .
O5 P1 C8 106.03(18) . .
O6 P1 C1 107.07(18) . .
O5 P1 C1 110.00(19) . .
C8 P1 C1 107.9(2) . .
O8 P2 O7 115.89(15) . .
O8 P2 C22 110.16(17) . .
O7 P2 C22 105.70(16) . .
O8 P2 C15 107.05(16) . .
O7 P2 C15 109.62(17) . .
C22 P2 C15 108.23(19) . .
O9 P3 O10 115.27(15) . .
O9 P3 C36 106.26(16) . .
O10 P3 C36 110.31(18) . .
O9 P3 C29 110.16(17) . .
O10 P3 C29 105.81(17) . .
C36 P3 C29 108.9(2) . .
O13 P4 O11 115.65(15) . .
O13 P4 C43 111.85(17) . .
O11 P4 C43 104.46(16) . .
O13 P4 C50 105.97(17) . .
O11 P4 C50 109.96(18) . .
C43 P4 C50 108.86(19) . .
O14 P5 O15 115.99(14) . .
O14 P5 C64 104.83(16) . .
O15 P5 C64 110.14(17) . .
O14 P5 C57 108.40(17) . .
O15 P5 C57 107.41(16) . .
C64 P5 C57 110.00(18) . .
O12 P6 O16 116.36(15) . .
O12 P6 C78 110.57(17) . .
O16 P6 C78 104.83(17) . .
O12 P6 C71 106.21(17) . .
O16 P6 C71 110.07(17) . .
C78 P6 C71 108.66(19) . .
C2 C1 P1 115.2(3) . .
C2 C1 H1A 108.5 . .
P1 C1 H1A 108.5 . .
C2 C1 H1B 108.5 . .
P1 C1 H1B 108.5 . .
H1A C1 H1B 107.5 . .
C3 C2 C7 118.3(4) . .
C3 C2 C1 120.7(4) . .
C7 C2 C1 121.0(4) . .
C2 C3 C4 121.7(5) . .
C2 C3 H3 119.1 . .
C4 C3 H3 119.1 . .
C5 C4 C3 120.0(6) . .
C5 C4 H4 120 . .
C3 C4 H4 120 . .
C6 C5 C4 119.6(5) . .
C6 C5 H5 120.2 . .
C4 C5 H5 120.2 . .
C5 C6 C7 120.8(5) . .
C5 C6 H6 119.6 . .
C7 C6 H6 119.6 . .
C2 C7 C6 119.4(5) . .
C2 C7 H7 120.3 . .
C6 C7 H7 120.3 . .
C9 C8 P1 115.7(3) . .
C9 C8 H8A 108.4 . .
P1 C8 H8A 108.4 . .
C9 C8 H8B 108.4 . .
P1 C8 H8B 108.4 . .
H8A C8 H8B 107.4 . .
C10 C9 C14 117.4(4) . .
C10 C9 C8 121.4(4) . .
C14 C9 C8 121.3(4) . .
C11 C10 C9 121.0(5) . .
C11 C10 H10 119.5 . .
C9 C10 H10 119.5 . .
C10 C11 C12 121.2(6) . .
C10 C11 H11 119.4 . .
C12 C11 H11 119.4 . .
C13 C12 C11 118.4(5) . .
C13 C12 H12 120.8 . .
C11 C12 H12 120.8 . .
C12 C13 C14 120.0(5) . .
C12 C13 H13 120 . .
C14 C13 H13 120 . .
C13 C14 C9 122.0(5) . .
C13 C14 H14 119 . .
C9 C14 H14 119 . .
C16 C15 P2 114.5(3) . .
C16 C15 H15A 108.6 . .
P2 C15 H15A 108.6 . .
C16 C15 H15B 108.6 . .
P2 C15 H15B 108.6 . .
H15A C15 H15B 107.6 . .
C17 C16 C21 117.7(4) . .
C17 C16 C15 120.2(4) . .
C21 C16 C15 122.1(4) . .
C16 C17 C18 120.2(4) . .
C16 C17 H17 119.9 . .
C18 C17 H17 119.9 . .
C19 C18 C17 121.2(5) . .
C19 C18 H18 119.4 . .
C17 C18 H18 119.4 . .
C18 C19 C20 118.8(4) . .
C18 C19 H19 120.6 . .
C20 C19 H19 120.6 . .
C19 C20 C21 120.2(5) . .
C19 C20 H20 119.9 . .
C21 C20 H20 119.9 . .
C20 C21 C16 121.8(4) . .
C20 C21 H21 119.1 . .
C16 C21 H21 119.1 . .
C23 C22 P2 113.9(3) . .
C23 C22 H22A 108.8 . .
P2 C22 H22A 108.8 . .
C23 C22 H22B 108.8 . .
P2 C22 H22B 108.8 . .
H22A C22 H22B 107.7 . .
C28 C23 C24 119.2(4) . .
C28 C23 C22 120.7(4) . .
C24 C23 C22 120.1(4) . .
C23 C24 C25 119.9(4) . .
C23 C24 H24 120 . .
C25 C24 H24 120 . .
C26 C25 C24 120.5(4) . .
C26 C25 H25 119.8 . .
C24 C25 H25 119.8 . .
C27 C26 C25 119.5(4) . .
C27 C26 H26 120.3 . .
C25 C26 H26 120.3 . .
C26 C27 C28 120.3(4) . .
C26 C27 H27 119.8 . .
C28 C27 H27 119.8 . .
C23 C28 C27 120.6(4) . .
C23 C28 H28 119.7 . .
C27 C28 H28 119.7 . .
C30 C29 P3 114.9(3) . .
C30 C29 H29A 108.5 . .
P3 C29 H29A 108.5 . .
C30 C29 H29B 108.5 . .
P3 C29 H29B 108.5 . .
H29A C29 H29B 107.5 . .
C31 C30 C35 117.9(4) . .
C31 C30 C29 121.4(4) . .
C35 C30 C29 120.6(4) . .
C30 C31 C32 120.9(5) . .
C30 C31 H31 119.5 . .
C32 C31 H31 119.5 . .
C33 C32 C31 120.2(5) . .
C33 C32 H32 119.9 . .
C31 C32 H32 119.9 . .
C34 C33 C32 119.8(5) . .
C34 C33 H33 120.1 . .
C32 C33 H33 120.1 . .
C33 C34 C35 119.8(5) . .
C33 C34 H34 120.1 . .
C35 C34 H34 120.1 . .
C30 C35 C34 121.3(5) . .
C30 C35 H35 119.3 . .
C34 C35 H35 119.3 . .
C37 C36 P3 116.1(3) . .
C37 C36 H36A 108.3 . .
P3 C36 H36A 108.3 . .
C37 C36 H36B 108.3 . .
P3 C36 H36B 108.3 . .
H36A C36 H36B 107.4 . .
C42 C37 C38 118.5(4) . .
C42 C37 C36 121.7(4) . .
C38 C37 C36 119.8(4) . .
C39 C38 C37 121.5(5) . .
C39 C38 H38 119.3 . .
C37 C38 H38 119.3 . .
C38 C39 C40 119.2(5) . .
C38 C39 H39 120.4 . .
C40 C39 H39 120.4 . .
C41 C40 C39 120.2(5) . .
C41 C40 H40 119.9 . .
C39 C40 H40 119.9 . .
C40 C41 C42 120.1(5) . .
C40 C41 H41 120 . .
C42 C41 H41 120 . .
C37 C42 C41 120.5(5) . .
C37 C42 H42 119.8 . .
C41 C42 H42 119.8 . .
C44 C43 P4 115.1(3) . .
C44 C43 H43A 108.5 . .
P4 C43 H43A 108.5 . .
C44 C43 H43B 108.5 . .
P4 C43 H43B 108.5 . .
H43A C43 H43B 107.5 . .
C45 C44 C49 117.8(4) . .
C45 C44 C43 121.5(4) . .
C49 C44 C43 120.7(4) . .
C44 C45 C46 121.8(4) . .
C44 C45 H45 119.1 . .
C46 C45 H45 119.1 . .
C47 C46 C45 119.3(4) . .
C47 C46 H46 120.3 . .
C45 C46 H46 120.3 . .
C46 C47 C48 120.1(4) . .
C46 C47 H47 119.9 . .
C48 C47 H47 119.9 . .
C47 C48 C49 120.3(4) . .
C47 C48 H48 119.8 . .
C49 C48 H48 119.8 . .
C48 C49 C44 120.6(4) . .
C48 C49 H49 119.7 . .
C44 C49 H49 119.7 . .
C51 C50 P4 115.3(3) . .
C51 C50 H50A 108.4 . .
P4 C50 H50A 108.4 . .
C51 C50 H50B 108.4 . .
P4 C50 H50B 108.4 . .
H50A C50 H50B 107.5 . .
C52 C51 C56 118.2(4) . .
C52 C51 C50 120.2(4) . .
C56 C51 C50 121.7(4) . .
C51 C52 C53 120.9(4) . .
C51 C52 H52 119.6 . .
C53 C52 H52 119.6 . .
C54 C53 C52 120.2(5) . .
C54 C53 H53 119.9 . .
C52 C53 H53 119.9 . .
C53 C54 C55 120.2(5) . .
C53 C54 H54 119.9 . .
C55 C54 H54 119.9 . .
C54 C55 C56 120.0(5) . .
C54 C55 H55 120 . .
C56 C55 H55 120 . .
C55 C56 C51 120.6(4) . .
C55 C56 H56 119.7 . .
C51 C56 H56 119.7 . .
C58 C57 P5 115.5(3) . .
C58 C57 H57A 108.4 . .
P5 C57 H57A 108.4 . .
C58 C57 H57B 108.4 . .
P5 C57 H57B 108.4 . .
H57A C57 H57B 107.5 . .
C59 C58 C63 117.5(4) . .
C59 C58 C57 121.2(4) . .
C63 C58 C57 121.3(4) . .
C58 C59 C60 121.5(4) . .
C58 C59 H59 119.3 . .
C60 C59 H59 119.3 . .
C61 C60 C59 119.5(5) . .
C61 C60 H60 120.3 . .
C59 C60 H60 120.3 . .
C60 C61 C62 120.2(5) . .
C60 C61 H61 119.9 . .
C62 C61 H61 119.9 . .
C61 C62 C63 120.0(5) . .
C61 C62 H62 120 . .
C63 C62 H62 120 . .
C62 C63 C58 121.4(4) . .
C62 C63 H63 119.3 . .
C58 C63 H63 119.3 . .
C65 C64 P5 116.3(3) . .
C65 C64 H64A 108.2 . .
P5 C64 H64A 108.2 . .
C65 C64 H64B 108.2 . .
P5 C64 H64B 108.2 . .
H64A C64 H64B 107.4 . .
C70 C65 C66 119.8(4) . .
C70 C65 C64 119.6(4) . .
C66 C65 C64 120.5(3) . .
C67 C66 C65 120.1(4) . .
C67 C66 H66 119.9 . .
C65 C66 H66 119.9 . .
C66 C67 C68 120.0(4) . .
C66 C67 H67 120 . .
C68 C67 H67 120 . .
C69 C68 C67 120.0(4) . .
C69 C68 H68 120 . .
C67 C68 H68 120 . .
C68 C69 C70 120.0(4) . .
C68 C69 H69 120 . .
C70 C69 H69 120 . .
C65 C70 C69 120.0(4) . .
C65 C70 H70 120 . .
C69 C70 H70 120 . .
C72 C71 P6 117.3(3) . .
C72 C71 H71A 108 . .
P6 C71 H71A 108 . .
C72 C71 H71B 108 . .
P6 C71 H71B 108 . .
H71A C71 H71B 107.2 . .
C73 C72 C77 117.2(4) . .
C73 C72 C71 122.7(4) . .
C77 C72 C71 120.1(4) . .
C74 C73 C72 121.8(4) . .
C74 C73 H73 119.1 . .
C72 C73 H73 119.1 . .
C75 C74 C73 120.3(4) . .
C75 C74 H74 119.9 . .
C73 C74 H74 119.9 . .
C76 C75 C74 119.1(4) . .
C76 C75 H75 120.5 . .
C74 C75 H75 120.5 . .
C75 C76 C77 120.9(4) . .
C75 C76 H76 119.5 . .
C77 C76 H76 119.5 . .
C72 C77 C76 120.8(4) . .
C72 C77 H77 119.6 . .
C76 C77 H77 119.6 . .
C79 C78 P6 116.4(3) . .
C79 C78 H78A 108.2 . .
P6 C78 H78A 108.2 . .
C79 C78 H78B 108.2 . .
P6 C78 H78B 108.2 . .
H78A C78 H78B 107.3 . .
C80 C79 C84 118.4(4) . .
C80 C79 C78 120.1(4) . .
C84 C79 C78 121.5(4) . .
C81 C80 C79 120.8(4) . .
C81 C80 H80 119.6 . .
C79 C80 H80 119.6 . .
C80 C81 C82 120.2(4) . .
C80 C81 H81 119.9 . .
C82 C81 H81 119.9 . .
C83 C82 C81 119.7(4) . .
C83 C82 H82 120.2 . .
C81 C82 H82 120.2 . .
C82 C83 C84 120.1(4) . .
C82 C83 H83 119.9 . .
C84 C83 H83 119.9 . .
C83 C84 C79 120.8(4) . .
C83 C84 H84 119.6 . .
C79 C84 H84 119.6 . .
Cl12 C100 Cl11 112.5(12) . .
Cl12 C100 H10C 109.1 . .
Cl11 C100 H10C 109.1 . .
Cl12 C100 H10D 109.1 . .
Cl11 C100 H10D 109.1 . .
H10C C100 H10D 107.8 . .
Cl13 C10A Cl14 113.9(15) . .
Cl13 C10A H10E 108.8 . .
Cl14 C10A H10E 108.8 . .
Cl13 C10A H10F 108.8 . .
Cl14 C10A H10F 108.8 . .
H10E C10A H10F 107.7 . .
Cl22 C200 Cl21 125.8(9) . .
Cl22 C200 H20C 105.9 . .
Cl21 C200 H20C 105.9 . .
Cl22 C200 H20D 105.9 . .
Cl21 C200 H20D 105.9 . .
H20C C200 H20D 106.2 . .
Cl23 C201 Cl21 109.6(6) . .
Cl23 C201 H20E 109.8 . .
Cl21 C201 H20E 109.8 . .
Cl23 C201 H20F 109.8 . .
Cl21 C201 H20F 109.8 . .
H20E C201 H20F 108.2 . .
Cl31 C300 Cl32 110.2(8) . .
Cl31 C300 H30C 109.6 . .
Cl32 C300 H30C 109.6 . .
Cl31 C300 H30D 109.6 . .
Cl32 C300 H30D 109.6 . .
H30C C300 H30D 108.1 . .
Cl33 C30A Cl34 107.6(15) . .
Cl33 C30A H30E 110.2 . .
Cl34 C30A H30E 110.2 . .
Cl33 C30A H30F 110.2 . .
Cl34 C30A H30F 110.2 . .
H30E C30A H30F 108.5 . .
Cl41 C400 Cl41 125.6(8) 3_765 .
Cl41 C400 H40C 105.9 3_765 .
Cl41 C400 H40C 105.9 . .
Cl41 C400 H40D 105.9 3_765 .
Cl41 C400 H40D 105.9 . .
H40C C400 H40D 106.2 . .
Cl51 C500 Cl52 120.7(14) . .
Cl51 C500 H50C 107.2 . .
Cl52 C500 H50C 107.2 . .
Cl51 C500 H50D 107.2 . .
Cl52 C500 H50D 107.2 . .
H50C C500 H50D 106.8 . .
C510 C510 Cl53 109(4) 3_675 3_675
Cl53 C510 Cl54 99(2) 3_675 .
Cl53 C510 Cl54 107.8(15) . .
C510 C510 H51C 109.7 3_675 .
Cl53 C510 H51C 109.8 3_675 .
Cl53 C510 H51C 85.6 . .
Cl54 C510 H51C 70.2 . .
C510 C510 H51D 109.9 3_675 .
Cl53 C510 H51D 109.8 3_675 .
Cl53 C510 H51D 85.7 . .
H51C C510 H51D 108.3 . .

loop_
_geom_bond_atom_site_label_1
_geom_bond_atom_site_label_2
_geom_bond_distance
_geom_bond_site_symmetry_2
V11 H1C 2.092(19) .
V11 H1D 2.097(19) .
V2 O2 1.63(2) .
V3 O3 1.58(9) .
V1 O1 1.600(17) .
V1 O7 1.942(3) .
V1 O11 1.962(3) .
V1 O6 1.985(3) .
V1 O15 2.024(3) .
V1 O111 2.307(4) .
O111 H1C 0.839(18) .
O111 H1D 0.843(18) .
V21 O21 1.562(4) .
V21 O14 1.979(3) .
V21 O8 1.979(3) .
V21 O9 1.997(3) .
V21 O16 1.999(3) .
V21 H2C 2.11(2) .
O21 H2C 0.838(19) .
O21 H2D 0.843(19) .
V31 O31 1.572(3) .
V31 O10 1.986(3) .
V31 O13 1.992(3) .
V31 O5 1.999(3) .
V31 O12 2.003(3) .
V31 H3C 2.10(2) .
V31 H3D 2.10(2) .
O31 H3C 0.84(2) .
O31 H3D 0.84(2) .
O5 P1 1.511(3) .
O6 P1 1.501(3) .
O7 P2 1.517(3) .
O8 P2 1.511(3) .
O9 P3 1.508(3) .
O10 P3 1.522(3) .
O11 P4 1.513(3) .
O12 P6 1.507(3) .
O13 P4 1.500(3) .
O14 P5 1.503(3) .
O15 P5 1.518(3) .
O16 P6 1.516(3) .
P1 C8 1.804(4) .
P1 C1 1.810(4) .
P2 C22 1.795(4) .
P2 C15 1.801(4) .
P3 C36 1.789(4) .
P3 C29 1.804(4) .
P4 C43 1.808(4) .
P4 C50 1.808(4) .
P5 C64 1.790(4) .
P5 C57 1.798(4) .
P6 C78 1.806(4) .
P6 C71 1.807(4) .
C1 C2 1.492(6) .
C1 H1A 0.99 .
C1 H1B 0.99 .
C2 C3 1.366(7) .
C2 C7 1.389(6) .
C3 C4 1.368(7) .
C3 H3 0.95 .
C4 C5 1.366(9) .
C4 H4 0.95 .
C5 C6 1.356(9) .
C5 H5 0.95 .
C6 C7 1.393(8) .
C6 H6 0.95 .
C7 H7 0.95 .
C8 C9 1.506(6) .
C8 H8A 0.99 .
C8 H8B 0.99 .
C9 C10 1.379(7) .
C9 C14 1.388(6) .
C10 C11 1.368(7) .
C10 H10 0.95 .
C11 C12 1.389(8) .
C11 H11 0.95 .
C12 C13 1.373(9) .
C12 H12 0.95 .
C13 C14 1.376(7) .
C13 H13 0.95 .
C14 H14 0.95 .
C15 C16 1.507(5) .
C15 H15A 0.99 .
C15 H15B 0.99 .
C16 C17 1.373(6) .
C16 C21 1.386(6) .
C17 C18 1.393(6) .
C17 H17 0.95 .
C18 C19 1.365(7) .
C18 H18 0.95 .
C19 C20 1.370(7) .
C19 H19 0.95 .
C20 C21 1.371(6) .
C20 H20 0.95 .
C21 H21 0.95 .
C22 C23 1.501(5) .
C22 H22A 0.99 .
C22 H22B 0.99 .
C23 C28 1.383(5) .
C23 C24 1.388(6) .
C24 C25 1.388(6) .
C24 H24 0.95 .
C25 C26 1.382(6) .
C25 H25 0.95 .
C26 C27 1.376(6) .
C26 H26 0.95 .
C27 C28 1.384(6) .
C27 H27 0.95 .
C28 H28 0.95 .
C29 C30 1.511(6) .
C29 H29A 0.99 .
C29 H29B 0.99 .
C30 C31 1.380(6) .
C30 C35 1.383(6) .
C31 C32 1.385(7) .
C31 H31 0.95 .
C32 C33 1.377(8) .
C32 H32 0.95 .
C33 C34 1.365(8) .
C33 H33 0.95 .
C34 C35 1.389(7) .
C34 H34 0.95 .
C35 H35 0.95 .
C36 C37 1.503(5) .
C36 H36A 0.99 .
C36 H36B 0.99 .
C37 C42 1.375(6) .
C37 C38 1.383(7) .
C38 C39 1.378(7) .
C38 H38 0.95 .
C39 C40 1.385(8) .
C39 H39 0.95 .
C40 C41 1.363(8) .
C40 H40 0.95 .
C41 C42 1.396(7) .
C41 H41 0.95 .
C42 H42 0.95 .
C43 C44 1.496(5) .
C43 H43A 0.99 .
C43 H43B 0.99 .
C44 C45 1.375(5) .
C44 C49 1.380(5) .
C45 C46 1.382(6) .
C45 H45 0.95 .
C46 C47 1.357(6) .
C46 H46 0.95 .
C47 C48 1.370(7) .
C47 H47 0.95 .
C48 C49 1.379(6) .
C48 H48 0.95 .
C49 H49 0.95 .
C50 C51 1.498(5) .
C50 H50A 0.99 .
C50 H50B 0.99 .
C51 C52 1.376(6) .
C51 C56 1.384(6) .
C52 C53 1.376(6) .
C52 H52 0.95 .
C53 C54 1.360(8) .
C53 H53 0.95 .
C54 C55 1.360(8) .
C54 H54 0.95 .
C55 C56 1.382(6) .
C55 H55 0.95 .
C56 H56 0.95 .
C57 C58 1.506(5) .
C57 H57A 0.99 .
C57 H57B 0.99 .
C58 C59 1.375(6) .
C58 C63 1.383(6) .
C59 C60 1.394(7) .
C59 H59 0.95 .
C60 C61 1.365(7) .
C60 H60 0.95 .
C61 C62 1.367(7) .
C61 H61 0.95 .
C62 C63 1.378(6) .
C62 H62 0.95 .
C63 H63 0.95 .
C64 C65 1.502(5) .
C64 H64A 0.99 .
C64 H64B 0.99 .
C65 C70 1.371(5) .
C65 C66 1.397(6) .
C66 C67 1.371(6) .
C66 H66 0.95 .
C67 C68 1.383(6) .
C67 H67 0.95 .
C68 C69 1.379(7) .
C68 H68 0.95 .
C69 C70 1.390(6) .
C69 H69 0.95 .
C70 H70 0.95 .
C71 C72 1.510(5) .
C71 H71A 0.99 .
C71 H71B 0.99 .
C72 C73 1.378(6) .
C72 C77 1.384(6) .
C73 C74 1.373(6) .
C73 H73 0.95 .
C74 C75 1.371(7) .
C74 H74 0.95 .
C75 C76 1.355(7) .
C75 H75 0.95 .
C76 C77 1.385(6) .
C76 H76 0.95 .
C77 H77 0.95 .
C78 C79 1.504(5) .
C78 H78A 0.99 .
C78 H78B 0.99 .
C79 C80 1.384(5) .
C79 C84 1.385(6) .
C80 C81 1.378(6) .
C80 H80 0.95 .
C81 C82 1.379(6) .
C81 H81 0.95 .
C82 C83 1.371(6) .
C82 H82 0.95 .
C83 C84 1.382(6) .
C83 H83 0.95 .
C84 H84 0.95 .
C100 Cl12 1.745(15) .
C100 Cl11 1.749(18) .
C100 H10C 0.99 .
C100 H10D 0.99 .
C10A Cl13 1.718(18) .
C10A Cl14 1.74(2) .
C10A H10E 0.99 .
C10A H10F 0.99 .
Cl21 C201 1.683(9) .
Cl21 C200 1.718(12) .
Cl22 C200 1.635(10) .
C200 H20C 0.99 .
C200 H20D 0.99 .
C201 Cl23 1.600(9) .
C201 H20E 0.99 .
C201 H20F 0.99 .
C300 Cl31 1.723(13) .
C300 Cl32 1.775(18) .
C300 H30C 0.99 .
C300 H30D 0.99 .
C30A Cl33 1.737(19) .
C30A Cl34 1.76(2) .
C30A H30E 0.99 .
C30A H30F 0.99 .
C400 Cl41 1.530(12) 3_765
C400 Cl41 1.770(13) .
C400 H40C 0.99 .
C400 H40D 0.99 .
Cl41 C400 1.530(12) 3_765
C500 Cl51 1.600(17) .
C500 Cl52 1.724(16) .
C500 H50C 0.99 .
C500 H50D 0.99 .
C510 C510 0.86(5) 3_675
C510 Cl53 1.25(4) 3_675
C510 Cl53 1.741(19) .
C510 Cl54 1.752(19) .
C510 H51C 0.99 .
C510 H51D 0.99 .
Cl53 C510 1.25(4) 3_675
Cl53 Cl54 2.31(4) 3_675
Cl54 Cl53 2.31(4) 3_675
